data_4330637
loop_
_publ_author_name
'Carola J. M\"uller'
'Sven Lidin'
'Susana Ramos de Debiaggi'
'Crispulo E. Deluque Toro'
'Armando Fern\'andez Guillermet'

_publ_section_title
;
 Synthesis, Structural Characterization, and Ab Initio Study of
 Cu5+\dIn2+xSb2-x: A New B8-Related Structure Type
;
_journal_name_full 'Inorganic Chemistry'
_journal_page_first 10787
_journal_page_last 10792
_journal_paper_doi 10.1021/ic3011794
_journal_volume 51
_journal_year 2012
_chemical_formula_analytical Cu5+\dIn2+xSb2-x
_chemical_formula_sum 'Cu5.143 In2 Sb2'
_chemical_formula_weight 800
_space_group_IT_number 36
_symmetry_cell_setting orthorhombic
_symmetry_Int_Tables_number 36
_symmetry_space_group_name_Hall 'C 2c -2'
_symmetry_space_group_name_H-M 'C m c 21'
_audit_creation_method 'Jana2006 Version : 05/01/2012'
_audit_update_record
;
2012-05-28 # Formatted by publCIF
;
_cell_angle_alpha 90
_cell_angle_beta 90
_cell_angle_gamma 90
_cell_formula_units_Z 4
_cell_length_a 10.196(4)
_cell_length_b 8.487(6)
_cell_length_c 7.388(2)
_cell_measurement_reflns_used 1632
_cell_measurement_temperature 293
_cell_measurement_theta_max 32.75
_cell_measurement_theta_min 4.18
_cell_volume 639.3(5)
_computing_cell_refinement
;
CrysAlisPro, Oxford Diffraction Ltd.,
Version 1.171.34.44 (release 25-10-2010 CrysAlis171 .NET)
(compiled Oct 25 2010,18:11:34)
;
_computing_data_collection
;
CrysAlisPro, Oxford Diffraction Ltd.,
Version 1.171.34.44 (release 25-10-2010 CrysAlis171 .NET)
(compiled Oct 25 2010,18:11:34)
;
_computing_data_reduction
;
CrysAlisPro, Oxford Diffraction Ltd.,
Version 1.171.34.44 (release 25-10-2010 CrysAlis171 .NET)
(compiled Oct 25 2010,18:11:34)
;
_diffrn_ambient_temperature 293
_diffrn_detector_area_resol_mean 16.1829
_diffrn_measured_fraction_theta_full 0.98
_diffrn_measured_fraction_theta_max 0.97
_diffrn_measurement_device 'four-cycle diffractometer'
_diffrn_measurement_device_type 'Xcalibur, Sapphire3'
_diffrn_measurement_method '\w and \p scans'
_diffrn_radiation_monochromator graphite
_diffrn_radiation_probe x-ray
_diffrn_radiation_source 'Enhance (Mo) x-ray Source'
_diffrn_radiation_type MoK\a
_diffrn_radiation_wavelength 0.7107
_diffrn_reflns_av_R_equivalents 0.1214
_diffrn_reflns_av_sigmaI/netI 0.0523
_diffrn_reflns_limit_h_max 14
_diffrn_reflns_limit_h_min -15
_diffrn_reflns_limit_k_max 12
_diffrn_reflns_limit_k_min -12
_diffrn_reflns_limit_l_max 10
_diffrn_reflns_limit_l_min -10
_diffrn_reflns_number 10240
_diffrn_reflns_theta_full 32.6
_diffrn_reflns_theta_max 32.66
_diffrn_reflns_theta_min 4.17
_exptl_absorpt_coefficient_mu 32.3
_exptl_absorpt_correction_T_max 0.487
_exptl_absorpt_correction_T_min 0.134
_exptl_absorpt_correction_type analytical
_exptl_absorpt_process_details
;
CrysAlisPro, Oxford Diffraction Ltd.,
Version 1.171.34.44 (release 25-10-2010 CrysAlis171 .NET)
(compiled Oct 25 2010,18:11:34)
Analytical numeric absorption correction using a multifaceted crystal
            model based on expressions derived by R.C. Clark & J.S. Reid.
(Clark, R. C. & Reid, J. S. (1995). Acta Cryst. A51, 887-897)
;
_exptl_crystal_density_diffrn 8.3082
_exptl_crystal_F_000 1396
_exptl_crystal_size_max 0.101
_exptl_crystal_size_mid 0.045
_exptl_crystal_size_min 0.027
_refine_diff_density_max 4.51
_refine_diff_density_min -2.68
_refine_ls_extinction_method none
_refine_ls_goodness_of_fit_gt 1.77
_refine_ls_goodness_of_fit_ref 1.59
_refine_ls_number_constraints 1
_refine_ls_number_parameters 55
_refine_ls_number_reflns 1177
_refine_ls_number_restraints 0
_refine_ls_R_factor_all 0.0901
_refine_ls_R_factor_gt 0.0602
_refine_ls_shift/su_max 0.0453
_refine_ls_shift/su_mean 0.0038
_refine_ls_structure_factor_coef F
_refine_ls_weighting_details w=1/(\s^2^(F)+0.0001F^2^)
_refine_ls_weighting_scheme sigma
_refine_ls_wR_factor_gt 0.0581
_refine_ls_wR_factor_ref 0.0630
_reflns_number_gt 819
_reflns_number_total 1177
_reflns_threshold_expression I>3\s(I)
_cod_data_source_file ic3011794_si_001.cif
_cod_data_source_block I
_cod_original_sg_symbol_Hall 'C -2x;-2yc;2zc'
_cod_database_code 4330637
_cod_database_fobs_code 4330637

loop_
_symmetry_equiv_pos_site_id
_symmetry_equiv_pos_as_xyz
1 x,y,z
2 -x,-y,z+1/2
3 x,-y,z+1/2
4 -x,y,z
5 x+1/2,y+1/2,z
6 -x+1/2,-y+1/2,z+1/2
7 x+1/2,-y+1/2,z+1/2
8 -x+1/2,y+1/2,z

loop_
_atom_site_label
_atom_site_type_symbol
_atom_site_fract_x
_atom_site_fract_y
_atom_site_fract_z
_atom_site_adp_type
_atom_site_U_iso_or_equiv
_atom_site_symmetry_multiplicity
_atom_site_occupancy
_atom_site_calc_flag
Sb1 Sb 0.23563(15) 0.37365(16) 0.4096(3) Uani 0.0164(4) 8 1 d
In1 In 0.5 0.3472(3) 0.0508(6) Uani 0.0197(7) 4 1 d
In2 In 0.5 0.1111(3) 0.5921(6) Uani 0.0240(8) 4 1 d
Cu1 Cu 0.1273(2) 0.6307(3) 0.2510(5) Uani 0.0169(9) 8 1 d
Cu2 Cu 0.3756(2) 0.6144(3) 0.2275(5) Uani 0.0181(8) 8 1 d
Cu3 Cu 0.5 0.3718(4) 0.4020(7) Uani 0.0176(10) 4 1 d
Cu4 Cu 0.5 0.124(3) 0.887(3) Uani 0.007(6) 4 0.143(13) d

loop_
_atom_site_aniso_label
_atom_site_aniso_type_symbol
_atom_site_aniso_U_11
_atom_site_aniso_U_22
_atom_site_aniso_U_33
_atom_site_aniso_U_12
_atom_site_aniso_U_13
_atom_site_aniso_U_23
Sb1 Sb 0.0168(6) 0.0143(5) 0.0182(8) 0.0008(4) -0.0005(10) -0.0011(5)
In1 In 0.0211(9) 0.0239(11) 0.0140(15) 0 0 0.0034(11)
In2 In 0.0220(10) 0.0251(11) 0.0250(19) 0 0 -0.0014(10)
Cu1 Cu 0.0137(11) 0.0160(12) 0.021(2) 0.0011(10) 0.0018(10) -0.0001(11)
Cu2 Cu 0.0149(11) 0.0251(13) 0.0145(17) 0.0002(10) 0.0007(11) 0.0018(14)
Cu3 Cu 0.0173(14) 0.0194(15) 0.016(2) 0 0 -0.0044(15)
Cu4 Cu 0.019(11) 0.030(12) -0.028(10) 0 0 0.003(8)

loop_
_atom_type_symbol
_atom_type_scat_dispersion_real
_atom_type_scat_dispersion_imag
_atom_type_scat_source
Cu 0.3201 1.2651 'International Tables Vol C tables 4.2.6.8 and 6.1.1.1'
In -0.7276 1.3100 'International Tables Vol C tables 4.2.6.8 and 6.1.1.1'
Sb -0.5866 1.5461 'International Tables Vol C tables 4.2.6.8 and 6.1.1.1'

loop_
_geom_angle_atom_site_label_1
_geom_angle_atom_site_label_2
_geom_angle_atom_site_label_3
_geom_angle_site_symmetry_1
_geom_angle_site_symmetry_3
_geom_angle
In1 Sb1 Cu1 6_555 . 107.72(9)
In1 Sb1 Cu1 6_555 3_565 52.87(9)
In1 Sb1 Cu1 6_555 8_545 94.63(9)
In1 Sb1 Cu2 6_555 3_565 97.58(11)
In1 Sb1 Cu2 6_555 8_545 53.12(10)
In1 Sb1 Cu3 6_555 . 138.52(11)
In1 Sb1 Cu4 6_555 6_554 44.1(5)
Cu1 Sb1 Cu1 . 3_565 104.09(10)
Cu1 Sb1 Cu1 . 8_545 128.71(14)
Cu1 Sb1 Cu2 . 3_565 123.41(10)
Cu1 Sb1 Cu2 . 8_545 104.97(12)
Cu1 Sb1 Cu3 . . 113.75(12)
Cu1 Sb1 Cu4 . 6_554 63.8(5)
Cu1 Sb1 Cu1 3_565 8_545 125.69(11)
Cu1 Sb1 Cu2 3_565 3_565 54.99(10)
Cu1 Sb1 Cu2 3_565 8_545 105.39(10)
Cu1 Sb1 Cu3 3_565 . 114.83(15)
Cu1 Sb1 Cu4 3_565 6_554 70.4(5)
Cu1 Sb1 Cu2 8_545 3_565 97.35(10)
Cu1 Sb1 Cu2 8_545 8_545 54.26(9)
Cu1 Sb1 Cu3 8_545 . 58.63(10)
Cu1 Sb1 Cu4 8_545 6_554 118.8(5)
Cu2 Sb1 Cu2 3_565 8_545 130.20(10)
Cu2 Sb1 Cu3 3_565 . 59.96(13)
Cu2 Sb1 Cu4 3_565 6_554 125.2(5)
Cu2 Sb1 Cu3 8_545 . 112.83(12)
Cu2 Sb1 Cu4 8_545 6_554 64.6(5)
Cu3 Sb1 Cu4 . 6_554 174.8(6)
Sb1 In1 Sb1 6_554 7_554 96.48(9)
Sb1 In1 Cu1 6_554 5_545 98.08(10)
Sb1 In1 Cu1 6_554 8_545 54.62(9)
Sb1 In1 Cu2 6_554 . 105.89(7)
Sb1 In1 Cu2 6_554 2_664 97.65(13)
Sb1 In1 Cu2 6_554 3_564 55.83(8)
Sb1 In1 Cu2 6_554 4_655 157.61(9)
Sb1 In1 Cu3 6_554 . 111.70(10)
Sb1 In1 Cu3 6_554 2_664 113.13(12)
Sb1 In1 Cu4 6_554 1_554 48.34(6)
Sb1 In1 Cu1 7_554 5_545 54.62(9)
Sb1 In1 Cu1 7_554 8_545 98.08(10)
Sb1 In1 Cu2 7_554 . 157.61(9)
Sb1 In1 Cu2 7_554 2_664 55.83(8)
Sb1 In1 Cu2 7_554 3_564 97.65(13)
Sb1 In1 Cu2 7_554 4_655 105.89(7)
Sb1 In1 Cu3 7_554 . 111.70(10)
Sb1 In1 Cu3 7_554 2_664 113.13(12)
Sb1 In1 Cu4 7_554 1_554 48.34(6)
Cu1 In1 Cu1 5_545 8_545 57.67(11)
Cu1 In1 Cu2 5_545 . 119.74(18)
Cu1 In1 Cu2 5_545 2_664 109.80(10)
Cu1 In1 Cu2 5_545 3_564 142.00(15)
Cu1 In1 Cu2 5_545 4_655 94.31(13)
Cu1 In1 Cu3 5_545 . 60.49(12)
Cu1 In1 Cu3 5_545 2_664 148.18(9)
Cu1 In1 Cu4 5_545 1_554 73.8(5)
Cu1 In1 Cu2 8_545 . 94.31(13)
Cu1 In1 Cu2 8_545 2_664 142.00(15)
Cu1 In1 Cu2 8_545 3_564 109.80(10)
Cu1 In1 Cu2 8_545 4_655 119.74(18)
Cu1 In1 Cu3 8_545 . 60.49(12)
Cu1 In1 Cu3 8_545 2_664 148.18(9)
Cu1 In1 Cu4 8_545 1_554 73.8(5)
Cu2 In1 Cu2 . 2_664 120.22(13)
Cu2 In1 Cu2 . 3_564 95.57(11)
Cu2 In1 Cu2 . 4_655 51.73(9)
Cu2 In1 Cu3 . . 59.32(12)
Cu2 In1 Cu3 . 2_664 58.66(13)
Cu2 In1 Cu4 . 1_554 154.00(9)
Cu2 In1 Cu2 2_664 3_564 55.51(12)
Cu2 In1 Cu2 2_664 4_655 95.57(11)
Cu2 In1 Cu3 2_664 . 149.80(9)
Cu2 In1 Cu3 2_664 2_664 61.57(13)
Cu2 In1 Cu4 2_664 1_554 68.2(5)
Cu2 In1 Cu2 3_564 4_655 120.22(13)
Cu2 In1 Cu3 3_564 . 149.80(9)
Cu2 In1 Cu3 3_564 2_664 61.57(13)
Cu2 In1 Cu4 3_564 1_554 68.2(5)
Cu2 In1 Cu3 4_655 . 59.32(12)
Cu2 In1 Cu3 4_655 2_664 58.66(13)
Cu2 In1 Cu4 4_655 1_554 154.00(9)
Cu3 In1 Cu3 . 2_664 110.14(17)
Cu3 In1 Cu4 . 1_554 127.3(6)
Cu3 In1 Cu4 2_664 1_554 122.6(6)
Cu1 In2 Cu1 5_545 6_555 130.61(15)
Cu1 In2 Cu1 5_545 7_555 102.17(11)
Cu1 In2 Cu1 5_545 8_545 54.41(11)
Cu1 In2 Cu2 5_545 2_665 93.46(11)
Cu1 In2 Cu2 5_545 3_565 118.00(14)
Cu1 In2 Cu3 5_545 . 58.33(13)
Cu1 In2 Cu4 5_545 . 152.03(15)
Cu1 In2 Cu4 5_545 2_654 60.7(4)
Cu1 In2 Cu1 6_555 7_555 57.56(10)
Cu1 In2 Cu1 6_555 8_545 102.17(11)
Cu1 In2 Cu2 6_555 2_665 133.40(18)
Cu1 In2 Cu2 6_555 3_565 104.85(13)
Cu1 In2 Cu3 6_555 . 151.11(7)
Cu1 In2 Cu4 6_555 . 66.7(5)
Cu1 In2 Cu4 6_555 2_654 69.9(5)
Cu1 In2 Cu1 7_555 8_545 130.61(15)
Cu1 In2 Cu2 7_555 2_665 104.85(13)
Cu1 In2 Cu2 7_555 3_565 133.40(18)
Cu1 In2 Cu3 7_555 . 151.11(7)
Cu1 In2 Cu4 7_555 . 66.7(5)
Cu1 In2 Cu4 7_555 2_654 69.9(5)
Cu1 In2 Cu2 8_545 2_665 118.00(14)
Cu1 In2 Cu2 8_545 3_565 93.46(11)
Cu1 In2 Cu3 8_545 . 58.33(13)
Cu1 In2 Cu4 8_545 . 152.03(15)
Cu1 In2 Cu4 8_545 2_654 60.7(4)
Cu2 In2 Cu2 2_665 3_565 53.15(10)
Cu2 In2 Cu3 2_665 . 59.68(13)
Cu2 In2 Cu4 2_665 . 66.7(5)
Cu2 In2 Cu4 2_665 2_654 150.2(2)
Cu2 In2 Cu3 3_565 . 59.68(13)
Cu2 In2 Cu4 3_565 . 66.7(5)
Cu2 In2 Cu4 3_565 2_654 150.2(2)
Cu3 In2 Cu4 . . 119.4(6)
Cu3 In2 Cu4 . 2_654 110.4(5)
Cu4 In2 Cu4 . 2_654 130.2(8)
Sb1 Cu1 Sb1 . 3_564 102.82(10)
Sb1 Cu1 Sb1 . 8_555 102.24(12)
Sb1 Cu1 In1 . 5_455 169.38(14)
Sb1 Cu1 In2 . 5_455 75.84(11)
Sb1 Cu1 In2 . 6_554 76.82(10)
Sb1 Cu1 Cu1 . 4_555 114.03(12)
Sb1 Cu1 Cu2 . . 65.16(9)
Sb1 Cu1 Cu3 . 5_455 129.39(18)
Sb1 Cu1 Sb1 3_564 8_555 101.33(10)
Sb1 Cu1 In1 3_564 5_455 72.51(11)
Sb1 Cu1 In2 3_564 5_455 174.51(12)
Sb1 Cu1 In2 3_564 6_554 77.54(12)
Sb1 Cu1 Cu1 3_564 4_555 113.64(14)
Sb1 Cu1 Cu2 3_564 . 62.45(11)
Sb1 Cu1 Cu3 3_564 5_455 126.04(15)
Sb1 Cu1 In1 8_555 5_455 88.13(11)
Sb1 Cu1 In2 8_555 5_455 84.16(11)
Sb1 Cu1 In2 8_555 6_554 178.27(12)
Sb1 Cu1 Cu1 8_555 4_555 120.50(12)
Sb1 Cu1 Cu2 8_555 . 64.17(9)
Sb1 Cu1 Cu3 8_555 5_455 59.63(8)
In1 Cu1 In2 5_455 5_455 107.88(12)
In1 Cu1 In2 5_455 6_554 92.75(13)
In1 Cu1 Cu1 5_455 4_555 61.16(9)
In1 Cu1 Cu2 5_455 . 118.71(13)
In1 Cu1 Cu3 5_455 5_455 58.09(14)
In2 Cu1 In2 5_455 6_554 96.98(12)
In2 Cu1 Cu1 5_455 4_555 62.79(11)
In2 Cu1 Cu2 5_455 . 120.84(15)
In2 Cu1 Cu3 5_455 5_455 56.74(13)
In2 Cu1 Cu1 6_554 4_555 61.22(9)
In2 Cu1 Cu2 6_554 . 114.11(12)
In2 Cu1 Cu3 6_554 5_455 122.09(11)
Cu1 Cu1 Cu2 4_555 . 174.99(17)
Cu1 Cu1 Cu3 4_555 5_455 60.88(9)
Cu2 Cu1 Cu3 . 5_455 123.72(13)
Sb1 Cu2 Sb1 3_564 8_555 99.79(10)
Sb1 Cu2 In1 3_564 . 82.63(11)
Sb1 Cu2 In1 3_564 2_665 170.41(12)
Sb1 Cu2 In2 3_564 2_664 84.28(12)
Sb1 Cu2 Cu1 3_564 . 62.57(11)
Sb1 Cu2 Cu2 3_564 4_655 121.25(15)
Sb1 Cu2 In1 8_555 . 177.47(14)
Sb1 Cu2 In1 8_555 2_665 71.05(10)
Sb1 Cu2 In2 8_555 2_664 72.94(10)
Sb1 Cu2 Cu1 8_555 . 61.57(9)
Sb1 Cu2 Cu2 8_555 4_655 113.73(12)
In1 Cu2 In1 . 2_665 106.50(12)
In1 Cu2 In2 . 2_664 106.70(13)
In1 Cu2 Cu1 . . 120.51(12)
In1 Cu2 Cu2 . 4_655 64.14(9)
In1 Cu2 In2 2_665 2_664 90.14(12)
In1 Cu2 Cu1 2_665 . 113.43(15)
In1 Cu2 Cu2 2_665 4_655 62.24(11)
In2 Cu2 Cu1 2_664 . 115.14(11)
In2 Cu2 Cu2 2_664 4_655 63.43(9)
Cu1 Cu2 Cu2 . 4_655 174.99(17)
Sb1 Cu3 Sb1 . 4_655 177.5(2)
Sb1 Cu3 In1 . . 91.22(12)
Sb1 Cu3 In1 . 2_665 89.20(9)
Sb1 Cu3 In2 . . 89.63(9)
Sb1 Cu3 Cu1 . 5_545 119.98(14)
Sb1 Cu3 Cu1 . 8_545 61.75(8)
Sb1 Cu3 In1 4_655 . 91.22(12)
Sb1 Cu3 In1 4_655 2_665 89.20(9)
Sb1 Cu3 In2 4_655 . 89.63(9)
Sb1 Cu3 Cu1 4_655 5_545 61.75(8)
Sb1 Cu3 Cu1 4_655 8_545 119.98(14)
In1 Cu3 In1 . 2_665 119.37(18)
In1 Cu3 In2 . . 117.79(17)
In1 Cu3 Cu1 . 5_545 61.41(13)
In1 Cu3 Cu1 . 8_545 61.41(13)
In1 Cu3 In2 2_665 . 122.8(2)
In1 Cu3 Cu1 2_665 5_545 150.65(7)
In1 Cu3 Cu1 2_665 8_545 150.65(7)
In2 Cu3 Cu1 . 5_545 64.94(13)
In2 Cu3 Cu1 . 8_545 64.94(13)
Cu1 Cu3 Cu1 5_545 8_545 58.24(12)
Sb1 Cu4 Sb1 6_555 7_555 172.0(11)
Sb1 Cu4 In1 6_555 1_556 87.5(5)
Sb1 Cu4 In2 6_555 . 94.0(5)
Sb1 Cu4 In2 6_555 2_655 87.9(5)
Sb1 Cu4 In1 7_555 1_556 87.5(5)
Sb1 Cu4 In2 7_555 . 94.0(5)
Sb1 Cu4 In2 7_555 2_655 87.9(5)
In1 Cu4 In2 1_556 . 125.6(10)
In1 Cu4 In2 1_556 2_655 110.2(9)
In2 Cu4 In2 . 2_655 124.2(10)

loop_
_geom_bond_atom_site_label_1
_geom_bond_atom_site_label_2
_geom_bond_site_symmetry_2
_geom_bond_distance
Sb1 In1 6_555 3.221(3)
Sb1 Cu1 . 2.711(4)
Sb1 Cu1 3_565 2.753(4)
Sb1 Cu1 8_545 2.753(4)
Sb1 Cu2 3_565 2.750(4)
Sb1 Cu2 8_545 2.817(4)
Sb1 Cu3 . 2.696(3)
Sb1 Cu4 6_554 2.408(3)
In1 Cu1 5_545 2.692(4)
In1 Cu1 8_545 2.692(4)
In1 Cu2 . 2.908(4)
In1 Cu2 2_664 2.724(5)
In1 Cu2 3_564 2.724(5)
In1 Cu2 4_655 2.908(4)
In1 Cu3 . 2.603(7)
In1 Cu3 2_664 2.626(5)
In1 Cu4 1_554 2.25(2)
In2 Cu1 5_545 2.840(5)
In2 Cu1 6_555 2.697(4)
In2 Cu1 7_555 2.697(4)
In2 Cu1 8_545 2.840(5)
In2 Cu2 2_665 2.836(5)
In2 Cu2 3_565 2.836(5)
In2 Cu3 . 2.621(6)
In2 Cu4 . 2.18(2)
In2 Cu4 2_654 2.51(2)
Cu1 Cu1 4_555 2.597(4)
Cu1 Cu2 . 2.541(4)
Cu1 Cu3 5_455 2.668(5)
Cu2 Cu2 4_655 2.537(4)

loop_
_jana_cell_twin_matrix_id
_jana_cell_twin_volume_fraction
_jana_cell_twin_matrix_1_1
_jana_cell_twin_matrix_1_2
_jana_cell_twin_matrix_1_3
_jana_cell_twin_matrix_2_1
_jana_cell_twin_matrix_2_2
_jana_cell_twin_matrix_2_3
_jana_cell_twin_matrix_3_1
_jana_cell_twin_matrix_3_2
_jana_cell_twin_matrix_3_3
1 0.75(4) 1 0 0 0 1 0 0 0 1
2 0.08(3) 1 0 0 0 -0.5 -0.7538 0 0.9949 -0.5
3 0.17(3) 1 0 0 0 -0.5 0.7538 0 -0.9949 -0.5
